data_7105326
loop_
_publ_author_name
'Jones, Cameron'
'McDyre, Lucia'
'Murphy, Damien M'
'Stasch, Andreas'

_publ_section_title
;
 Magnesium(I) reduction of benzophenone and anthracene: first
 structural characterisation of a magnesium ketyl.
;
_journal_issue 9
_journal_name_full 'Chemical communications (Cambridge, England)'
_journal_page_first 1511
_journal_page_last 1513
_journal_paper_doi 10.1039/b922002j
_journal_volume 46
_journal_year 2010
_chemical_formula_sum 'C58 H70 Mg N4 O'
_chemical_formula_weight 863.49
_chemical_name_systematic
;
?
;
_space_group_IT_number 15
_symmetry_cell_setting monoclinic
_symmetry_space_group_name_Hall '-C 2yc'
_symmetry_space_group_name_H-M 'C 1 2/c 1'
_atom_sites_solution_hydrogens geom
_atom_sites_solution_primary direct
_atom_sites_solution_secondary difmap
_audit_creation_method SHELXL-97
_cell_angle_alpha 90.00
_cell_angle_beta 99.02(3)
_cell_angle_gamma 90.00
_cell_formula_units_Z 8
_cell_length_a 45.398(9)
_cell_length_b 15.262(3)
_cell_length_c 14.927(3)
_cell_measurement_temperature 123(2)
_cell_volume 10214(4)
_computing_structure_refinement 'SHELXL-97 (Sheldrick, 1997)'
_computing_structure_solution 'SHELXS-97 (Sheldrick, 1990)'
_diffrn_ambient_temperature 123(2)
_diffrn_measured_fraction_theta_full 0.972
_diffrn_measured_fraction_theta_max 0.972
_diffrn_measurement_device_type 'Nonius Kappa CCD'
_diffrn_radiation_monochromator graphite
_diffrn_radiation_source 'fine-focus sealed tube'
_diffrn_radiation_type MoK\a
_diffrn_radiation_wavelength 0.71073
_diffrn_reflns_av_R_equivalents 0.0468
_diffrn_reflns_av_sigmaI/netI 0.0700
_diffrn_reflns_limit_h_max 53
_diffrn_reflns_limit_h_min -53
_diffrn_reflns_limit_k_max 18
_diffrn_reflns_limit_k_min -18
_diffrn_reflns_limit_l_max 17
_diffrn_reflns_limit_l_min -17
_diffrn_reflns_number 15588
_diffrn_reflns_theta_full 24.90
_diffrn_reflns_theta_max 24.90
_diffrn_reflns_theta_min 3.01
_exptl_absorpt_coefficient_mu 0.077
_exptl_absorpt_correction_T_max 0.990
_exptl_absorpt_correction_T_min 0.981
_exptl_absorpt_correction_type multi-scan
_exptl_absorpt_process_details 'Sortav (Blessing, 1995)'
_exptl_crystal_colour purple-blue
_exptl_crystal_density_diffrn 1.123
_exptl_crystal_density_method 'not measured'
_exptl_crystal_description block
_exptl_crystal_F_000 3728
_exptl_crystal_size_max 0.15
_exptl_crystal_size_mid 0.10
_exptl_crystal_size_min 0.10
_refine_diff_density_max 0.691
_refine_diff_density_min -0.401
_refine_diff_density_rms 0.058
_refine_ls_extinction_method none
_refine_ls_goodness_of_fit_ref 1.031
_refine_ls_hydrogen_treatment constr
_refine_ls_matrix_type full
_refine_ls_number_parameters 589
_refine_ls_number_reflns 8652
_refine_ls_number_restraints 37
_refine_ls_restrained_S_all 1.055
_refine_ls_R_factor_all 0.1282
_refine_ls_R_factor_gt 0.0723
_refine_ls_shift/su_max 0.000
_refine_ls_shift/su_mean 0.000
_refine_ls_structure_factor_coef Fsqd
_refine_ls_weighting_details 'calc w=1/[\s^2^(Fo^2^)+(0.1225P)^2^+10.5163P] where P=(Fo^2^+2Fc^2^)/3'
_refine_ls_weighting_scheme calc
_refine_ls_wR_factor_gt 0.1924
_refine_ls_wR_factor_ref 0.2276
_reflns_number_gt 5264
_reflns_number_total 8652
_reflns_threshold_expression >2sigma(I)
_cod_data_source_file b922002j.txt
_cod_data_source_block compound1
_cod_original_sg_symbol_H-M C2/c
_cod_database_code 7105326

loop_
_symmetry_equiv_pos_as_xyz
'x, y, z'
'-x, y, -z+1/2'
'x+1/2, y+1/2, z'
'-x+1/2, y+1/2, -z+1/2'
'-x, -y, -z'
'x, -y, z-1/2'
'-x+1/2, -y+1/2, -z'
'x+1/2, -y+1/2, z-1/2'

loop_
_atom_site_label
_atom_site_type_symbol
_atom_site_fract_x
_atom_site_fract_y
_atom_site_fract_z
_atom_site_U_iso_or_equiv
_atom_site_adp_type
_atom_site_occupancy
_atom_site_symmetry_multiplicity
_atom_site_calc_flag
_atom_site_refinement_flags
_atom_site_disorder_assembly
_atom_site_disorder_group
Mg1 Mg 0.09802(2) 0.22990(7) 0.46225(8) 0.0339(3) Uani 1 1 d . . .
O1 O 0.12005(5) 0.30008(16) 0.54961(18) 0.0508(7) Uani 1 1 d . . .
N1 N 0.07681(5) 0.29109(16) 0.34805(19) 0.0341(7) Uani 1 1 d . . .
C1 C 0.04136(7) 0.2943(2) 0.2051(2) 0.0430(9) Uani 1 1 d . . .
H1A H 0.0381 0.3571 0.2125 0.064 Uiso 1 1 calc R . .
H1B H 0.0224 0.2657 0.1817 0.064 Uiso 1 1 calc R . .
H1C H 0.0554 0.2855 0.1623 0.064 Uiso 1 1 calc R . .
N2 N 0.06141(5) 0.15551(16) 0.47747(18) 0.0308(6) Uani 1 1 d . . .
C2 C 0.05402(7) 0.2550(2) 0.2953(2) 0.0349(8) Uani 1 1 d . . .
N3 N 0.13000(5) 0.14637(17) 0.4209(2) 0.0375(7) Uani 1 1 d . . .
C3 C 0.03948(7) 0.1788(2) 0.3207(2) 0.0353(8) Uani 1 1 d . . .
H3 H 0.0269 0.1506 0.2725 0.042 Uiso 1 1 calc R . .
N4 N 0.19282(7) 0.0051(2) 0.3008(3) 0.0622(10) Uani 1 1 d . . .
C4 C 0.04072(6) 0.13841(19) 0.4054(2) 0.0317(8) Uani 1 1 d . . .
C5 C 0.01613(7) 0.0735(2) 0.4140(2) 0.0384(8) Uani 1 1 d . . .
H5A H 0.0249 0.0158 0.4302 0.058 Uiso 1 1 calc R . .
H5B H 0.0027 0.0694 0.3560 0.058 Uiso 1 1 calc R . .
H5C H 0.0049 0.0931 0.4613 0.058 Uiso 1 1 calc R . .
C6 C 0.08694(7) 0.3764(2) 0.3243(2) 0.0387(8) Uani 1 1 d . . .
C7 C 0.07675(7) 0.4501(2) 0.3668(3) 0.0413(9) Uani 1 1 d . . .
C8 C 0.08748(8) 0.5322(2) 0.3469(3) 0.0525(10) Uani 1 1 d . . .
H8 H 0.0809 0.5828 0.3751 0.063 Uiso 1 1 calc R . .
C9 C 0.10741(9) 0.5413(2) 0.2872(3) 0.0625(12) Uani 1 1 d . . .
H9 H 0.1144 0.5979 0.2742 0.075 Uiso 1 1 calc R . .
C10 C 0.11739(8) 0.4688(2) 0.2461(3) 0.0605(12) Uani 1 1 d . . .
H10 H 0.1313 0.4761 0.2052 0.073 Uiso 1 1 calc R . .
C11 C 0.10751(7) 0.3846(2) 0.2632(3) 0.0480(10) Uani 1 1 d . . .
C12 C 0.05383(8) 0.4432(2) 0.4302(3) 0.0455(9) Uani 1 1 d . . .
H12 H 0.0515 0.3796 0.4436 0.055 Uiso 1 1 calc R . .
C13 C 0.06338(10) 0.4890(3) 0.5202(3) 0.0765(14) Uani 1 1 d . . .
H13A H 0.0828 0.4663 0.5486 0.115 Uiso 1 1 calc R . .
H13B H 0.0486 0.4783 0.5601 0.115 Uiso 1 1 calc R . .
H13C H 0.0650 0.5522 0.5099 0.115 Uiso 1 1 calc R . .
C14 C 0.02355(8) 0.4761(3) 0.3842(3) 0.0670(12) Uani 1 1 d . . .
H14A H 0.0246 0.5393 0.3736 0.101 Uiso 1 1 calc R . .
H14B H 0.0086 0.4644 0.4233 0.101 Uiso 1 1 calc R . .
H14C H 0.0180 0.4458 0.3261 0.101 Uiso 1 1 calc R . .
C15 C 0.12052(8) 0.3064(2) 0.2204(3) 0.0545(11) Uani 1 1 d . . .
H15 H 0.1094 0.2531 0.2349 0.065 Uiso 1 1 calc R . .
C16 C 0.11727(10) 0.3137(3) 0.1174(3) 0.0707(13) Uani 1 1 d . . .
H16A H 0.0961 0.3187 0.0917 0.106 Uiso 1 1 calc R . .
H16B H 0.1257 0.2613 0.0930 0.106 Uiso 1 1 calc R . .
H16C H 0.1280 0.3657 0.1012 0.106 Uiso 1 1 calc R . .
C17 C 0.15318(9) 0.2941(3) 0.2614(4) 0.0723(14) Uani 1 1 d . . .
H17A H 0.1650 0.3421 0.2420 0.108 Uiso 1 1 calc R . .
H17B H 0.1604 0.2382 0.2408 0.108 Uiso 1 1 calc R . .
H17C H 0.1551 0.2939 0.3277 0.108 Uiso 1 1 calc R . .
C18 C 0.05814(6) 0.1150(2) 0.5625(2) 0.0318(7) Uani 1 1 d . . .
C19 C 0.04665(7) 0.1651(2) 0.6286(2) 0.0361(8) Uani 1 1 d . . .
C20 C 0.04369(7) 0.1252(2) 0.7105(2) 0.0414(9) Uani 1 1 d . . .
H20 H 0.0358 0.1579 0.7555 0.050 Uiso 1 1 calc R . .
C21 C 0.05193(7) 0.0391(2) 0.7278(2) 0.0429(9) Uani 1 1 d . . .
H21 H 0.0493 0.0128 0.7837 0.051 Uiso 1 1 calc R . .
C22 C 0.06394(7) -0.0086(2) 0.6641(2) 0.0412(9) Uani 1 1 d . . .
H22 H 0.0701 -0.0674 0.6773 0.049 Uiso 1 1 calc R . .
C23 C 0.06731(7) 0.0278(2) 0.5806(2) 0.0354(8) Uani 1 1 d . . .
C24 C 0.03781(7) 0.2607(2) 0.6112(3) 0.0429(9) Uani 1 1 d . . .
H24 H 0.0520 0.2859 0.5730 0.052 Uiso 1 1 calc R . .
C25 C 0.00688(9) 0.2694(3) 0.5573(3) 0.0589(11) Uani 1 1 d . . .
H25A H -0.0075 0.2401 0.5897 0.088 Uiso 1 1 calc R . .
H25B H 0.0064 0.2422 0.4977 0.088 Uiso 1 1 calc R . .
H25C H 0.0017 0.3316 0.5497 0.088 Uiso 1 1 calc R . .
C26 C 0.04070(8) 0.3159(2) 0.6970(3) 0.0531(10) Uani 1 1 d . . .
H26A H 0.0380 0.3779 0.6806 0.080 Uiso 1 1 calc R . .
H26B H 0.0605 0.3073 0.7327 0.080 Uiso 1 1 calc R . .
H26C H 0.0254 0.2982 0.7330 0.080 Uiso 1 1 calc R . .
C27 C 0.08181(7) -0.0264(2) 0.5138(2) 0.0395(8) Uani 1 1 d . . .
H27 H 0.0795 0.0065 0.4552 0.047 Uiso 1 1 calc R . .
C28 C 0.11509(8) -0.0359(2) 0.5484(3) 0.0510(10) Uani 1 1 d . . .
H28A H 0.1240 0.0223 0.5604 0.076 Uiso 1 1 calc R . .
H28B H 0.1247 -0.0658 0.5025 0.076 Uiso 1 1 calc R . .
H28C H 0.1180 -0.0703 0.6045 0.076 Uiso 1 1 calc R . .
C29 C 0.06731(9) -0.1164(2) 0.4946(3) 0.0562(10) Uani 1 1 d . . .
H29A H 0.0764 -0.1462 0.4477 0.084 Uiso 1 1 calc R . .
H29B H 0.0459 -0.1091 0.4735 0.084 Uiso 1 1 calc R . .
H29C H 0.0703 -0.1515 0.5502 0.084 Uiso 1 1 calc R . .
C30 C 0.14232(7) 0.3247(2) 0.6121(3) 0.0400(9) Uani 1 1 d . . .
C31 C 0.14616(7) 0.2793(2) 0.6972(3) 0.0403(9) Uani 1 1 d . . .
C32 C 0.12243(7) 0.2288(2) 0.7206(3) 0.0451(9) Uani 1 1 d . . .
H32 H 0.1048 0.2233 0.6775 0.054 Uiso 1 1 calc R . .
C33 C 0.12368(9) 0.1875(3) 0.8024(3) 0.0603(11) Uani 1 1 d . . .
H33 H 0.1069 0.1556 0.8157 0.072 Uiso 1 1 calc R . .
C34 C 0.14905(11) 0.1921(3) 0.8652(3) 0.0779(14) Uani 1 1 d . . .
H34 H 0.1498 0.1651 0.9228 0.093 Uiso 1 1 calc R . .
C35 C 0.17382(10) 0.2368(3) 0.8439(3) 0.0735(13) Uani 1 1 d . . .
H35 H 0.1917 0.2385 0.8866 0.088 Uiso 1 1 calc R . .
C36 C 0.17263(8) 0.2784(3) 0.7616(3) 0.0541(10) Uani 1 1 d . . .
H36 H 0.1899 0.3071 0.7477 0.065 Uiso 1 1 calc R . .
C37 C 0.15959(7) 0.4004(2) 0.5903(3) 0.0420(9) Uani 1 1 d . . .
C38 C 0.17957(7) 0.4488(2) 0.6545(3) 0.0496(10) Uani 1 1 d . . .
H38 H 0.1826 0.4314 0.7164 0.060 Uiso 1 1 calc R . .
C39 C 0.19462(8) 0.5209(2) 0.6287(4) 0.0608(12) Uani 1 1 d . . .
H39 H 0.2081 0.5515 0.6731 0.073 Uiso 1 1 calc R . .
C40 C 0.19055(9) 0.5493(3) 0.5408(4) 0.0709(14) Uani 1 1 d . . .
H40 H 0.2013 0.5984 0.5240 0.085 Uiso 1 1 calc R . .
C41 C 0.17064(10) 0.5057(3) 0.4769(4) 0.0738(13) Uani 1 1 d . . .
H41 H 0.1672 0.5259 0.4160 0.089 Uiso 1 1 calc R . .
C42 C 0.15558(8) 0.4329(3) 0.5009(3) 0.0563(11) Uani 1 1 d . . .
H42 H 0.1421 0.4037 0.4556 0.068 Uiso 1 1 calc R . .
C43 C 0.12250(7) 0.0929(2) 0.3495(2) 0.0398(8) Uani 1 1 d . . .
H43 H 0.1019 0.0885 0.3253 0.048 Uiso 1 1 calc R . .
C44 C 0.14202(7) 0.0439(2) 0.3087(3) 0.0442(9) Uani 1 1 d . . .
H44 H 0.1349 0.0066 0.2589 0.053 Uiso 1 1 calc R . .
C45 C 0.17266(8) 0.0499(2) 0.3416(3) 0.0491(10) Uani 1 1 d . . .
C46 C 0.18059(8) 0.1039(2) 0.4168(3) 0.0545(11) Uani 1 1 d . . .
H46 H 0.2010 0.1092 0.4431 0.065 Uiso 1 1 calc R . .
C47 C 0.15942(7) 0.1494(2) 0.4531(3) 0.0480(9) Uani 1 1 d . . .
H47 H 0.1658 0.1855 0.5042 0.058 Uiso 1 1 calc R . .
C48 C 0.22443(10) 0.0177(4) 0.3283(4) 0.106(2) Uani 1 1 d . . .
H48A H 0.2286 0.0803 0.3380 0.159 Uiso 1 1 calc R . .
H48B H 0.2352 -0.0043 0.2808 0.159 Uiso 1 1 calc R . .
H48C H 0.2310 -0.0143 0.3848 0.159 Uiso 1 1 calc R . .
C49 C 0.18335(10) -0.0461(3) 0.2184(4) 0.0761(14) Uani 1 1 d . . .
H49A H 0.1680 -0.0882 0.2294 0.114 Uiso 1 1 calc R . .
H49B H 0.2005 -0.0776 0.2019 0.114 Uiso 1 1 calc R . .
H49C H 0.1752 -0.0067 0.1689 0.114 Uiso 1 1 calc R . .
C50 C 0.21707(11) 0.2212(4) 0.1457(4) 0.0905(17) Uani 1 1 d . . .
H50 H 0.2099 0.2716 0.1729 0.109 Uiso 1 1 calc R . .
C51 C 0.19870(12) 0.1692(4) 0.0923(4) 0.0974(18) Uani 1 1 d . . .
H51 H 0.1779 0.1816 0.0842 0.117 Uiso 1 1 calc R . .
C52 C 0.20815(12) 0.0988(4) 0.0486(4) 0.0996(19) Uani 1 1 d . . .
H52 H 0.1946 0.0672 0.0054 0.120 Uiso 1 1 calc R . .
C53 C 0.23769(13) 0.0739(4) 0.0677(4) 0.0958(17) Uani 1 1 d U . .
H53 H 0.2442 0.0217 0.0421 0.115 Uiso 1 1 calc R . .
C54 C 0.25688(12) 0.1230(4) 0.1217(4) 0.108(2) Uani 1 1 d DU . .
H54 H 0.2774 0.1073 0.1348 0.129 Uiso 1 1 calc R . .
C55 C 0.24603(15) 0.2003(5) 0.1599(5) 0.138(3) Uani 1 1 d DU . .
H55 H 0.2597 0.2377 0.1963 0.166 Uiso 1 1 calc R . .
C56 C 0.25340(17) 0.2017(5) 0.5784(5) 0.124(2) Uani 1 1 d U . .
H56 H 0.2558 0.1691 0.6332 0.149 Uiso 1 1 calc R . .
C57 C 0.27097(12) 0.1855(4) 0.5134(6) 0.1012(19) Uani 1 1 d U . .
H57 H 0.2854 0.1401 0.5220 0.121 Uiso 1 1 calc R . .
C58 C 0.26761(15) 0.2339(5) 0.4378(5) 0.110(2) Uani 1 1 d U . .
H58 H 0.2803 0.2231 0.3940 0.132 Uiso 1 1 calc R . .

loop_
_atom_site_aniso_label
_atom_site_aniso_U_11
_atom_site_aniso_U_22
_atom_site_aniso_U_33
_atom_site_aniso_U_23
_atom_site_aniso_U_13
_atom_site_aniso_U_12
Mg1 0.0283(6) 0.0327(6) 0.0410(7) 0.0042(5) 0.0065(5) -0.0029(4)
O1 0.0374(14) 0.0546(15) 0.0584(18) -0.0103(13) 0.0011(12) -0.0082(11)
N1 0.0282(14) 0.0313(14) 0.0442(18) 0.0037(13) 0.0105(12) -0.0009(11)
C1 0.042(2) 0.047(2) 0.040(2) 0.0077(17) 0.0081(16) 0.0026(15)
N2 0.0289(14) 0.0307(13) 0.0331(17) 0.0000(12) 0.0061(12) -0.0030(11)
C2 0.0331(18) 0.0360(17) 0.037(2) -0.0004(15) 0.0087(15) 0.0032(14)
N3 0.0302(15) 0.0345(14) 0.0474(19) 0.0029(14) 0.0050(13) -0.0024(11)
C3 0.0322(17) 0.0374(17) 0.036(2) -0.0038(16) 0.0051(14) -0.0029(13)
N4 0.0378(18) 0.068(2) 0.083(3) -0.012(2) 0.0172(17) 0.0093(15)
C4 0.0277(16) 0.0308(16) 0.037(2) -0.0012(15) 0.0078(14) 0.0004(12)
C5 0.0328(17) 0.0443(19) 0.038(2) -0.0020(16) 0.0046(15) -0.0072(14)
C6 0.0287(17) 0.0370(18) 0.051(2) 0.0136(17) 0.0077(15) -0.0004(13)
C7 0.0351(18) 0.0366(18) 0.052(2) 0.0081(17) 0.0052(16) 0.0018(14)
C8 0.047(2) 0.0366(19) 0.073(3) 0.0117(19) 0.007(2) 0.0044(16)
C9 0.051(2) 0.039(2) 0.099(4) 0.025(2) 0.018(2) -0.0018(17)
C10 0.046(2) 0.050(2) 0.090(4) 0.030(2) 0.025(2) 0.0046(18)
C11 0.0347(19) 0.0419(19) 0.070(3) 0.0169(19) 0.0153(18) 0.0058(15)
C12 0.049(2) 0.0338(18) 0.055(3) 0.0036(18) 0.0139(18) 0.0029(15)
C13 0.074(3) 0.094(3) 0.061(3) -0.014(3) 0.009(2) -0.001(3)
C14 0.044(2) 0.093(3) 0.066(3) -0.008(3) 0.013(2) 0.008(2)
C15 0.051(2) 0.049(2) 0.072(3) 0.017(2) 0.034(2) 0.0080(17)
C16 0.076(3) 0.068(3) 0.078(4) 0.018(3) 0.043(3) 0.009(2)
C17 0.055(3) 0.065(3) 0.105(4) 0.029(3) 0.039(2) 0.021(2)
C18 0.0293(16) 0.0353(17) 0.031(2) -0.0001(15) 0.0066(14) -0.0071(13)
C19 0.0311(17) 0.0404(18) 0.038(2) -0.0056(16) 0.0083(15) -0.0091(14)
C20 0.0411(19) 0.049(2) 0.036(2) -0.0050(17) 0.0113(16) -0.0101(15)
C21 0.046(2) 0.053(2) 0.031(2) 0.0019(18) 0.0084(16) -0.0121(16)
C22 0.043(2) 0.0400(19) 0.041(2) 0.0061(17) 0.0077(16) -0.0072(15)
C23 0.0322(18) 0.0370(18) 0.037(2) -0.0003(16) 0.0061(14) -0.0056(13)
C24 0.043(2) 0.0395(19) 0.049(2) -0.0008(17) 0.0175(17) -0.0016(15)
C25 0.066(3) 0.050(2) 0.057(3) -0.008(2) -0.002(2) 0.0105(19)
C26 0.047(2) 0.053(2) 0.062(3) -0.014(2) 0.0160(19) -0.0030(17)
C27 0.047(2) 0.0355(18) 0.037(2) 0.0050(16) 0.0107(16) -0.0001(14)
C28 0.051(2) 0.052(2) 0.051(3) 0.0071(19) 0.0131(18) 0.0108(17)
C29 0.077(3) 0.041(2) 0.054(3) -0.0051(19) 0.021(2) -0.0060(18)
C30 0.0299(18) 0.0427(19) 0.047(2) -0.0126(18) 0.0056(16) 0.0002(14)
C31 0.0312(18) 0.0369(18) 0.053(3) -0.0101(18) 0.0076(16) -0.0035(14)
C32 0.0320(18) 0.045(2) 0.059(3) -0.010(2) 0.0094(17) -0.0020(15)
C33 0.050(2) 0.061(3) 0.072(3) -0.002(2) 0.015(2) -0.0120(19)
C34 0.085(3) 0.085(3) 0.064(3) 0.016(3) 0.014(3) -0.024(3)
C35 0.058(3) 0.094(3) 0.064(3) 0.012(3) -0.005(2) -0.020(2)
C36 0.041(2) 0.062(2) 0.058(3) -0.002(2) 0.0055(18) -0.0129(18)
C37 0.0268(17) 0.0427(19) 0.058(3) -0.0042(18) 0.0124(16) 0.0043(14)
C38 0.036(2) 0.041(2) 0.072(3) -0.0086(19) 0.0106(18) -0.0022(15)
C39 0.038(2) 0.046(2) 0.101(4) -0.012(2) 0.017(2) -0.0027(17)
C40 0.047(2) 0.056(3) 0.114(5) 0.014(3) 0.026(3) -0.006(2)
C41 0.058(3) 0.078(3) 0.088(4) 0.026(3) 0.021(3) -0.003(2)
C42 0.040(2) 0.061(2) 0.068(3) 0.004(2) 0.0103(19) -0.0016(18)
C43 0.0334(18) 0.0409(19) 0.045(2) 0.0060(18) 0.0070(16) -0.0035(14)
C44 0.039(2) 0.0416(19) 0.053(3) 0.0012(18) 0.0111(17) -0.0018(15)
C45 0.039(2) 0.046(2) 0.063(3) 0.003(2) 0.0130(18) 0.0068(16)
C46 0.0288(19) 0.060(2) 0.073(3) -0.002(2) 0.0031(18) 0.0041(17)
C47 0.034(2) 0.045(2) 0.064(3) -0.0048(19) 0.0039(17) -0.0007(15)
C48 0.043(3) 0.140(5) 0.137(5) -0.040(4) 0.018(3) 0.025(3)
C49 0.066(3) 0.076(3) 0.092(4) -0.017(3) 0.031(3) 0.010(2)
C50 0.054(3) 0.096(4) 0.124(5) -0.033(4) 0.021(3) 0.003(3)
C51 0.061(3) 0.117(5) 0.114(5) -0.027(4) 0.014(3) 0.007(3)
C52 0.071(3) 0.118(5) 0.105(5) -0.035(4) -0.004(3) 0.006(3)
C53 0.092(4) 0.091(3) 0.101(4) -0.012(3) 0.005(3) 0.014(3)
C54 0.062(3) 0.129(4) 0.125(4) -0.045(4) -0.009(3) 0.017(3)
C55 0.100(4) 0.155(5) 0.157(5) -0.063(4) 0.013(4) -0.006(4)
C56 0.116(4) 0.129(5) 0.123(5) -0.015(4) 0.005(4) -0.017(4)
C57 0.062(3) 0.092(4) 0.145(5) -0.034(4) 0.005(3) 0.008(3)
C58 0.094(4) 0.120(4) 0.123(5) -0.048(4) 0.035(4) -0.007(3)

loop_
_atom_type_symbol
_atom_type_description
_atom_type_scat_dispersion_real
_atom_type_scat_dispersion_imag
_atom_type_scat_source
C C 0.0033 0.0016 'International Tables Vol C Tables 4.2.6.8 and 6.1.1.4'
H H 0.0000 0.0000 'International Tables Vol C Tables 4.2.6.8 and 6.1.1.4'
N N 0.0061 0.0033 'International Tables Vol C Tables 4.2.6.8 and 6.1.1.4'
O O 0.0106 0.0060 'International Tables Vol C Tables 4.2.6.8 and 6.1.1.4'
Mg Mg 0.0486 0.0363 'International Tables Vol C Tables 4.2.6.8 and 6.1.1.4'

loop_
_geom_angle_atom_site_label_1
_geom_angle_atom_site_label_2
_geom_angle_atom_site_label_3
_geom_angle
_geom_angle_site_symmetry_1
_geom_angle_site_symmetry_3
_geom_angle_publ_flag
O1 Mg1 N1 116.97(12) . . ?
O1 Mg1 N2 126.71(12) . . ?
N1 Mg1 N2 93.50(11) . . ?
O1 Mg1 N3 103.67(11) . . ?
N1 Mg1 N3 106.81(12) . . ?
N2 Mg1 N3 107.83(11) . . ?
C30 O1 Mg1 158.7(2) . . ?
C2 N1 C6 118.7(3) . . ?
C2 N1 Mg1 122.0(2) . . ?
C6 N1 Mg1 119.3(2) . . ?
C4 N2 C18 118.0(2) . . ?
C4 N2 Mg1 119.8(2) . . ?
C18 N2 Mg1 122.11(19) . . ?
N1 C2 C3 122.5(3) . . ?
N1 C2 C1 121.5(3) . . ?
C3 C2 C1 116.0(3) . . ?
C43 N3 C47 114.7(3) . . ?
C43 N3 Mg1 120.1(2) . . ?
C47 N3 Mg1 124.6(2) . . ?
C4 C3 C2 130.4(3) . . ?
C45 N4 C48 121.0(4) . . ?
C45 N4 C49 121.0(3) . . ?
C48 N4 C49 117.3(3) . . ?
N2 C4 C3 124.3(3) . . ?
N2 C4 C5 119.6(3) . . ?
C3 C4 C5 116.1(3) . . ?
C7 C6 C11 121.3(3) . . ?
C7 C6 N1 118.1(3) . . ?
C11 C6 N1 120.6(3) . . ?
C8 C7 C6 118.2(3) . . ?
C8 C7 C12 119.5(3) . . ?
C6 C7 C12 122.2(3) . . ?
C9 C8 C7 121.1(4) . . ?
C8 C9 C10 120.3(3) . . ?
C9 C10 C11 121.4(4) . . ?
C10 C11 C6 117.6(3) . . ?
C10 C11 C15 119.2(3) . . ?
C6 C11 C15 123.0(3) . . ?
C13 C12 C7 113.1(3) . . ?
C13 C12 C14 111.1(3) . . ?
C7 C12 C14 110.8(3) . . ?
C11 C15 C17 110.3(4) . . ?
C11 C15 C16 112.7(3) . . ?
C17 C15 C16 110.4(3) . . ?
C23 C18 C19 120.6(3) . . ?
C23 C18 N2 120.4(3) . . ?
C19 C18 N2 119.0(3) . . ?
C20 C19 C18 118.4(3) . . ?
C20 C19 C24 120.6(3) . . ?
C18 C19 C24 121.0(3) . . ?
C21 C20 C19 121.4(3) . . ?
C22 C21 C20 120.0(3) . . ?
C21 C22 C23 121.2(3) . . ?
C22 C23 C18 118.5(3) . . ?
C22 C23 C27 119.2(3) . . ?
C18 C23 C27 122.2(3) . . ?
C25 C24 C26 110.5(3) . . ?
C25 C24 C19 111.9(3) . . ?
C26 C24 C19 113.6(3) . . ?
C23 C27 C28 109.7(3) . . ?
C23 C27 C29 113.2(3) . . ?
C28 C27 C29 110.6(3) . . ?
O1 C30 C31 117.5(3) . . ?
O1 C30 C37 116.5(3) . . ?
C31 C30 C37 125.8(3) . . ?
C32 C31 C36 115.2(4) . . ?
C32 C31 C30 119.4(3) . . ?
C36 C31 C30 125.3(3) . . ?
C33 C32 C31 123.1(3) . . ?
C34 C33 C32 120.0(4) . . ?
C33 C34 C35 119.5(4) . . ?
C36 C35 C34 120.6(4) . . ?
C35 C36 C31 121.4(4) . . ?
C42 C37 C38 115.5(3) . . ?
C42 C37 C30 119.7(3) . . ?
C38 C37 C30 124.7(4) . . ?
C39 C38 C37 121.2(4) . . ?
C40 C39 C38 121.4(4) . . ?
C39 C40 C41 119.2(4) . . ?
C40 C41 C42 120.4(5) . . ?
C41 C42 C37 122.2(4) . . ?
N3 C43 C44 125.6(3) . . ?
C43 C44 C45 118.8(3) . . ?
N4 C45 C46 123.4(3) . . ?
N4 C45 C44 120.6(4) . . ?
C46 C45 C44 115.9(3) . . ?
C47 C46 C45 120.7(3) . . ?
N3 C47 C46 124.2(4) . . ?
C51 C50 C55 117.6(5) . . ?
C50 C51 C52 123.1(5) . . ?
C51 C52 C53 119.2(5) . . ?
C54 C53 C52 119.7(5) . . ?
C53 C54 C55 118.3(5) . . ?
C50 C55 C54 121.7(6) . . ?
C58 C56 C57 118.2(7) 7_556 . ?
C58 C57 C56 119.6(6) . . ?
C57 C58 C56 122.1(7) . 7_556 ?

loop_
_geom_bond_atom_site_label_1
_geom_bond_atom_site_label_2
_geom_bond_distance
_geom_bond_site_symmetry_2
_geom_bond_publ_flag
Mg1 O1 1.854(3) . ?
Mg1 N1 2.047(3) . ?
Mg1 N2 2.055(3) . ?
Mg1 N3 2.096(3) . ?
O1 C30 1.319(4) . ?
N1 C2 1.318(4) . ?
N1 C6 1.443(4) . ?
C1 C2 1.503(5) . ?
N2 C4 1.338(4) . ?
N2 C18 1.440(4) . ?
C2 C3 1.418(4) . ?
N3 C43 1.343(4) . ?
N3 C47 1.347(4) . ?
C3 C4 1.399(5) . ?
N4 C45 1.360(5) . ?
N4 C48 1.442(5) . ?
N4 C49 1.463(5) . ?
C4 C5 1.513(4) . ?
C6 C7 1.406(5) . ?
C6 C11 1.409(5) . ?
C7 C8 1.394(5) . ?
C7 C12 1.516(5) . ?
C8 C9 1.373(6) . ?
C9 C10 1.376(6) . ?
C10 C11 1.398(5) . ?
C11 C15 1.516(5) . ?
C12 C13 1.516(6) . ?
C12 C14 1.523(5) . ?
C15 C17 1.524(5) . ?
C15 C16 1.525(6) . ?
C18 C23 1.409(4) . ?
C18 C19 1.411(5) . ?
C19 C20 1.391(5) . ?
C19 C24 1.525(5) . ?
C20 C21 1.379(5) . ?
C21 C22 1.376(5) . ?
C22 C23 1.395(5) . ?
C23 C27 1.522(5) . ?
C24 C25 1.510(5) . ?
C24 C26 1.521(5) . ?
C27 C28 1.525(5) . ?
C27 C29 1.530(5) . ?
C30 C31 1.434(5) . ?
C30 C37 1.461(5) . ?
C31 C32 1.412(5) . ?
C31 C36 1.416(5) . ?
C32 C33 1.368(5) . ?
C33 C34 1.367(6) . ?
C34 C35 1.393(6) . ?
C35 C36 1.376(6) . ?
C37 C42 1.408(5) . ?
C37 C38 1.420(5) . ?
C38 C39 1.381(5) . ?
C39 C40 1.367(6) . ?
C40 C41 1.378(7) . ?
C41 C42 1.382(6) . ?
C43 C44 1.373(5) . ?
C44 C45 1.404(5) . ?
C45 C46 1.394(5) . ?
C46 C47 1.364(5) . ?
C50 C51 1.323(7) . ?
C50 C55 1.337(7) . ?
C51 C52 1.361(7) . ?
C52 C53 1.380(7) . ?
C53 C54 1.323(7) . ?
C54 C55 1.432(6) . ?
C56 C58 1.364(9) 7_556 ?
C56 C57 1.372(9) . ?
C57 C58 1.337(9) . ?
C58 C56 1.364(9) 7_556 ?
